data_7237676
loop_
_publ_author_name
'Chang, Cheng-Han'
'Li, An-Che'
'Popovs, Ilja'
'Kaveevivitchai, Watchareeya'
'Chen, Jeng-Lung'
'Chou, Kai-Chun'
'Kuo, Ting-Shen'
'Chen, Teng-Hao'

_publ_section_title
;
 Elucidating metal and ligand redox activities of a copper-benzoquinoid
 coordination polymer as the cathode for lithium-ion batteries
;
_journal_issue 41
_journal_name_full 'Journal of Materials Chemistry A'
_journal_page_first 23770
_journal_paper_doi 10.1039/C9TA05244E
_journal_volume 7
_journal_year 2019
_chemical_formula_moiety 'C14 H14 Cu N4 O6'
_chemical_formula_sum 'C14 H14 Cu N4 O6'
_chemical_formula_weight 397.83
_chemical_name_systematic TKU-1
_space_group_IT_number 2
_space_group_name_Hall '-P 1'
_space_group_name_H-M_alt 'P -1'
_symmetry_cell_setting triclinic
_symmetry_space_group_name_H-M 'P -1'
_atom_sites_solution_hydrogens geom
_atom_sites_solution_primary direct
_atom_sites_solution_secondary difmap
_audit_creation_method SHELXL-97
_audit_update_record
;
2019-05-06 deposited with the CCDC.	2019-08-02 downloaded from the CCDC.
;
_cell_angle_alpha 75.720(14)
_cell_angle_beta 76.573(14)
_cell_angle_gamma 88.048(12)
_cell_formula_units_Z 1
_cell_length_a 6.000(2)
_cell_length_b 7.988(3)
_cell_length_c 8.967(4)
_cell_measurement_reflns_used 5015
_cell_measurement_temperature 200(2)
_cell_measurement_theta_max 25.07
_cell_measurement_theta_min 2.63
_cell_volume 405.0(3)
_computing_molecular_graphics 'Ortep-3 for Windows (Farrugia, 1997)'
_computing_publication_material 'WinGX publication routines (Farrugia, 2005)'
_computing_structure_refinement 'SHELXL-2014/7 (Sheldrick, 2014)'
_computing_structure_solution 'SHELXL-2014/7 (Sheldrick, 2014)'
_diffrn_ambient_temperature 200(2)
_diffrn_measured_fraction_theta_full 0.990
_diffrn_measured_fraction_theta_max 0.990
_diffrn_measurement_device_type 'D8 Venture'
_diffrn_radiation_monochromator graphite
_diffrn_radiation_source 'fine-focus sealed tube'
_diffrn_radiation_type MoK\a
_diffrn_radiation_wavelength 0.71073
_diffrn_reflns_av_R_equivalents 0.0421
_diffrn_reflns_av_sigmaI/netI 0.0278
_diffrn_reflns_limit_h_max 7
_diffrn_reflns_limit_h_min -7
_diffrn_reflns_limit_k_max 9
_diffrn_reflns_limit_k_min -9
_diffrn_reflns_limit_l_max 10
_diffrn_reflns_limit_l_min -10
_diffrn_reflns_number 8086
_diffrn_reflns_theta_full 25.03
_diffrn_reflns_theta_max 25.03
_diffrn_reflns_theta_min 2.63
_exptl_absorpt_coefficient_mu 1.388
_exptl_absorpt_correction_T_max 0.9728
_exptl_absorpt_correction_T_min 0.8736
_exptl_absorpt_correction_type multi-scan
_exptl_absorpt_process_details SADABS
_exptl_crystal_colour orange
_exptl_crystal_density_diffrn 1.631
_exptl_crystal_density_method 'not measured'
_exptl_crystal_description prism
_exptl_crystal_F_000 203
_exptl_crystal_recrystallization_method 'Solvothermal reaction'
_exptl_crystal_size_max 0.10
_exptl_crystal_size_mid 0.09
_exptl_crystal_size_min 0.02
_refine_diff_density_max 0.271
_refine_diff_density_min -0.290
_refine_diff_density_rms 0.054
_refine_ls_extinction_method none
_refine_ls_goodness_of_fit_ref 1.092
_refine_ls_hydrogen_treatment constr
_refine_ls_matrix_type full
_refine_ls_number_parameters 117
_refine_ls_number_reflns 1416
_refine_ls_number_restraints 0
_refine_ls_restrained_S_all 1.092
_refine_ls_R_factor_all 0.0255
_refine_ls_R_factor_gt 0.0237
_refine_ls_shift/su_max 0.000
_refine_ls_shift/su_mean 0.000
_refine_ls_structure_factor_coef Fsqd
_refine_ls_weighting_details 'calc w=1/[\s^2^(Fo^2^)+(0.0240P)^2^+0.2658P] where P=(Fo^2^+2Fc^2^)/3'
_refine_ls_weighting_scheme calc
_refine_ls_wR_factor_gt 0.0595
_refine_ls_wR_factor_ref 0.0605
_reflns_number_gt 1361
_reflns_number_total 1416
_reflns_threshold_expression >2sigma(I)
_cod_data_source_file c9ta05244e2.cif
_cod_data_source_block d20140
_cod_database_code 7237676

loop_
_symmetry_equiv_pos_as_xyz
'x, y, z'
'-x, -y, -z'

loop_
_atom_site_label
_atom_site_type_symbol
_atom_site_fract_x
_atom_site_fract_y
_atom_site_fract_z
_atom_site_U_iso_or_equiv
_atom_site_adp_type
_atom_site_occupancy
_atom_site_symmetry_multiplicity
_atom_site_calc_flag
_atom_site_refinement_flags
C1 C 0.3848(3) 0.6515(2) 0.0382(2) 0.0164(4) Uani 1 1 d .
C2 C 0.2665(3) 0.4926(2) 0.0950(2) 0.0176(4) Uani 1 1 d .
C3 C 0.0340(3) 0.4850(2) 0.1842(2) 0.0201(4) Uani 1 1 d .
C4 C 0.3646(3) 0.3395(2) 0.0570(2) 0.0171(4) Uani 1 1 d .
C5 C 0.7622(3) 0.9116(3) 0.2433(2) 0.0218(4) Uani 1 1 d .
H5 H 0.8917 0.9603 0.1623 0.026 Uiso 1 1 calc R
C6 C 1.0223(4) 0.8154(3) 0.4159(3) 0.0343(5) Uani 1 1 d .
H6A H 1.0657 0.6945 0.4255 0.051 Uiso 1 1 calc R
H6B H 1.0219 0.8473 0.5148 0.051 Uiso 1 1 calc R
H6C H 1.1326 0.8899 0.3287 0.051 Uiso 1 1 calc R
C7 C 0.6039(4) 0.7509(4) 0.5108(3) 0.0481(7) Uani 1 1 d .
H7A H 0.4643 0.7578 0.4709 0.072 Uiso 1 1 calc R
H7B H 0.5801 0.8073 0.5985 0.072 Uiso 1 1 calc R
H7C H 0.6400 0.6293 0.5482 0.072 Uiso 1 1 calc R
Cu1 Cu 0.5000 1.0000 0.0000 0.01648(13) Uani 1 2 d S
N1 N -0.1512(3) 0.4797(3) 0.2570(2) 0.0338(5) Uani 1 1 d .
N2 N 0.7935(3) 0.8373(2) 0.3844(2) 0.0235(4) Uani 1 1 d .
O1 O 0.2966(2) 0.79182(17) 0.05889(16) 0.0206(3) Uani 1 1 d .
O2 O 0.2621(2) 0.19801(17) 0.09632(17) 0.0228(3) Uani 1 1 d .
O3 O 0.5695(2) 0.92157(18) 0.21034(16) 0.0244(3) Uani 1 1 d .

loop_
_atom_site_aniso_label
_atom_site_aniso_U_11
_atom_site_aniso_U_22
_atom_site_aniso_U_33
_atom_site_aniso_U_23
_atom_site_aniso_U_13
_atom_site_aniso_U_12
C1 0.0203(10) 0.0155(10) 0.0146(10) -0.0038(8) -0.0064(8) 0.0004(7)
C2 0.0193(10) 0.0157(10) 0.0177(10) -0.0037(8) -0.0044(7) -0.0005(7)
C3 0.0253(11) 0.0149(10) 0.0198(10) -0.0026(8) -0.0060(9) -0.0022(8)
C4 0.0215(10) 0.0148(10) 0.0153(10) -0.0015(8) -0.0067(8) -0.0014(7)
C5 0.0229(11) 0.0219(11) 0.0205(11) -0.0057(8) -0.0042(8) -0.0002(8)
C6 0.0275(12) 0.0482(15) 0.0305(13) -0.0097(11) -0.0139(10) 0.0061(10)
C7 0.0336(14) 0.070(2) 0.0274(13) 0.0125(13) -0.0054(11) -0.0083(13)
Cu1 0.0206(2) 0.01033(18) 0.0189(2) -0.00284(13) -0.00595(13) -0.00008(12)
N1 0.0274(11) 0.0364(11) 0.0327(11) -0.0060(9) 0.0002(9) -0.0008(8)
N2 0.0201(9) 0.0287(10) 0.0205(9) -0.0037(7) -0.0049(7) 0.0006(7)
O1 0.0222(7) 0.0132(7) 0.0262(8) -0.0066(6) -0.0032(6) 0.0014(5)
O2 0.0230(7) 0.0128(7) 0.0299(8) -0.0040(6) -0.0018(6) -0.0037(5)
O3 0.0224(7) 0.0280(8) 0.0219(8) -0.0016(6) -0.0081(6) 0.0002(6)

loop_
_atom_type_symbol
_atom_type_description
_atom_type_scat_dispersion_real
_atom_type_scat_dispersion_imag
_atom_type_scat_source
C C 0.0033 0.0016 'International Tables Vol C Tables 4.2.6.8 and 6.1.1.4'
H H 0.0000 0.0000 'International Tables Vol C Tables 4.2.6.8 and 6.1.1.4'
Cu Cu 0.3201 1.2651 'International Tables Vol C Tables 4.2.6.8 and 6.1.1.4'
N N 0.0061 0.0033 'International Tables Vol C Tables 4.2.6.8 and 6.1.1.4'
O O 0.0106 0.0060 'International Tables Vol C Tables 4.2.6.8 and 6.1.1.4'

loop_
_geom_angle_atom_site_label_1
_geom_angle_atom_site_label_2
_geom_angle_atom_site_label_3
_geom_angle
_geom_angle_site_symmetry_1
_geom_angle_site_symmetry_3
O1 C1 C2 123.38(17) . .
O1 C1 C4 116.96(16) . 2_665
C2 C1 C4 119.65(17) . 2_665
C1 C2 C4 121.75(18) . .
C1 C2 C3 119.35(17) . .
C4 C2 C3 118.75(17) . .
N1 C3 C2 179.2(2) . .
O2 C4 C2 124.19(18) . .
O2 C4 C1 117.40(17) . 2_665
C2 C4 C1 118.41(17) . 2_665
O3 C5 N2 123.14(19) . .
O3 C5 H5 118.4 . .
N2 C5 H5 118.4 . .
N2 C6 H6A 109.5 . .
N2 C6 H6B 109.5 . .
H6A C6 H6B 109.5 . .
N2 C6 H6C 109.5 . .
H6A C6 H6C 109.5 . .
H6B C6 H6C 109.5 . .
N2 C7 H7A 109.5 . .
N2 C7 H7B 109.5 . .
H7A C7 H7B 109.5 . .
N2 C7 H7C 109.5 . .
H7A C7 H7C 109.5 . .
H7B C7 H7C 109.5 . .
O3 Cu1 O3 180.000(1) . 2_675
O3 Cu1 O1 92.82(6) . 2_675
O3 Cu1 O1 87.18(6) 2_675 2_675
O3 Cu1 O1 87.18(6) . .
O3 Cu1 O1 92.82(6) 2_675 .
O1 Cu1 O1 180.0 2_675 .
O3 Cu1 O2 88.02(6) . 1_565
O3 Cu1 O2 91.98(6) 2_675 1_565
O1 Cu1 O2 77.47(6) 2_675 1_565
O1 Cu1 O2 102.53(6) . 1_565
O3 Cu1 O2 91.98(6) . 2_665
O3 Cu1 O2 88.02(6) 2_675 2_665
O1 Cu1 O2 102.53(6) 2_675 2_665
O1 Cu1 O2 77.47(6) . 2_665
O2 Cu1 O2 180.0 1_565 2_665
C5 N2 C7 120.97(18) . .
C5 N2 C6 121.81(18) . .
C7 N2 C6 116.67(18) . .
C1 O1 Cu1 118.28(12) . .
C4 O2 Cu1 109.11(12) . 1_545
C5 O3 Cu1 127.84(13) . .

loop_
_geom_bond_atom_site_label_1
_geom_bond_atom_site_label_2
_geom_bond_distance
_geom_bond_site_symmetry_2
C1 O1 1.260(2) .
C1 C2 1.396(3) .
C1 C4 1.542(3) 2_665
C2 C4 1.422(3) .
C2 C3 1.433(3) .
C3 N1 1.148(3) .
C4 O2 1.237(2) .
C4 C1 1.542(3) 2_665
C5 O3 1.253(2) .
C5 N2 1.311(3) .
C5 H5 0.9500 .
C6 N2 1.461(3) .
C6 H6A 0.9800 .
C6 H6B 0.9800 .
C6 H6C 0.9800 .
C7 N2 1.458(3) .
C7 H7A 0.9800 .
C7 H7B 0.9800 .
C7 H7C 0.9800 .
Cu1 O3 1.9719(16) .
Cu1 O3 1.9719(16) 2_675
Cu1 O1 1.9848(14) 2_675
Cu1 O1 1.9848(14) .
Cu1 O2 2.2877(15) 1_565
Cu1 O2 2.2877(15) 2_665
O2 Cu1 2.2877(15) 1_545
